data_7710639
loop_
_publ_author_name
'Helmer, Joschua'
'Droste, J\"orn'
'Hansen, Michael Ryan'
'Hepp, Alexander'
'Lips, Felicitas'

_publ_section_title
;
 Unsaturated amido-substituted six-vertex mixed silicon germanium clusters
;
_journal_name_full 'Dalton Transactions'
_journal_paper_doi 10.1039/D2DT01746F
_journal_year 2022
_chemical_formula_sum 'C60 H104 Ge3.89 N4 Si6.11'
_chemical_formula_weight 1335.47
_space_group_crystal_system tetragonal
_space_group_IT_number 114
_space_group_name_Hall 'P -4 2n'
_space_group_name_H-M_alt 'P -4 21 c'
_atom_sites_solution_hydrogens geom
_audit_creation_method SHELXL-2014/7
_audit_update_record
;
2021-06-29 deposited with the CCDC.	2022-06-15 downloaded from the CCDC.
;
_cell_angle_alpha 90
_cell_angle_beta 90
_cell_angle_gamma 90
_cell_formula_units_Z 4
_cell_length_a 16.3876(8)
_cell_length_b 16.3876(8)
_cell_length_c 27.0831(13)
_cell_measurement_reflns_used 9219
_cell_measurement_temperature 100(2)
_cell_measurement_theta_max 27.11
_cell_measurement_theta_min 2.31
_cell_volume 7273.3(6)
_computing_cell_refinement 'Bruker SAINT'
_computing_data_collection 'Bruker APEX2'
_computing_data_reduction 'Bruker SAINT'
_computing_molecular_graphics 'Bruker SHELXTL'
_computing_publication_material 'Bruker SHELXTL'
_computing_structure_refinement 'SHELXL-2014/7 (Sheldrick, 2014)'
_computing_structure_solution 'SHELXS-97 (Sheldrick 2008)'
_diffrn_ambient_temperature 100(2)
_diffrn_measured_fraction_theta_full 0.998
_diffrn_measured_fraction_theta_max 0.998
_diffrn_measurement_device_type 'Bruker APEX-II CCD'
_diffrn_measurement_method 'Bruker APEX-II CCD'
_diffrn_radiation_type MoK\a
_diffrn_radiation_wavelength 0.71073
_diffrn_reflns_av_R_equivalents 0.0536
_diffrn_reflns_av_unetI/netI 0.0288
_diffrn_reflns_Laue_measured_fraction_full 0.998
_diffrn_reflns_Laue_measured_fraction_max 0.998
_diffrn_reflns_limit_h_max 20
_diffrn_reflns_limit_h_min -21
_diffrn_reflns_limit_k_max 21
_diffrn_reflns_limit_k_min -21
_diffrn_reflns_limit_l_max 34
_diffrn_reflns_limit_l_min -34
_diffrn_reflns_number 85997
_diffrn_reflns_point_group_measured_fraction_full 0.999
_diffrn_reflns_point_group_measured_fraction_max 0.999
_diffrn_reflns_theta_full 25.242
_diffrn_reflns_theta_max 27.135
_diffrn_reflns_theta_min 1.951
_exptl_absorpt_coefficient_mu 1.729
_exptl_absorpt_correction_T_max 0.7358
_exptl_absorpt_correction_T_min 0.5539
_exptl_absorpt_correction_type multi-scan
_exptl_absorpt_process_details SADABS
_exptl_crystal_colour yellow
_exptl_crystal_density_diffrn 1.220
_exptl_crystal_description rod
_exptl_crystal_F_000 2808
_exptl_crystal_size_max 0.388
_exptl_crystal_size_mid 0.201
_exptl_crystal_size_min 0.140
_refine_diff_density_max 0.398
_refine_diff_density_min -0.437
_refine_diff_density_rms 0.072
_refine_ls_abs_structure_details
;
 Refined as an inversion twin.
;
_refine_ls_abs_structure_Flack 0.055(9)
_refine_ls_extinction_method none
_refine_ls_goodness_of_fit_ref 1.077
_refine_ls_hydrogen_treatment constr
_refine_ls_matrix_type full
_refine_ls_number_parameters 343
_refine_ls_number_reflns 8042
_refine_ls_number_restraints 0
_refine_ls_restrained_S_all 1.077
_refine_ls_R_factor_all 0.0293
_refine_ls_R_factor_gt 0.0267
_refine_ls_shift/su_max 0.000
_refine_ls_shift/su_mean 0.000
_refine_ls_structure_factor_coef Fsqd
_refine_ls_weighting_details 'w=1/[\s^2^(Fo^2^)+(0.0334P)^2^+1.8942P] where P=(Fo^2^+2Fc^2^)/3'
_refine_ls_weighting_scheme calc
_refine_ls_wR_factor_gt 0.0632
_refine_ls_wR_factor_ref 0.0641
_reflns_Friedel_coverage 0.833
_reflns_Friedel_fraction_full 1.000
_reflns_Friedel_fraction_max 1.000
_reflns_number_gt 7658
_reflns_number_total 8042
_reflns_threshold_expression 'I > 2\s(I)'
_cod_data_source_file d2dt01746f2.cif
_cod_data_source_block fl190118sq
_cod_original_cell_volume 7273.3(8)
_cod_database_code 7710639
_shelx_shelxl_version_number 2014/7
_shelx_space_group_comment
;
The symmetry employed for this shelxl refinement is uniquely defined
by the following loop, which should always be used as a source of
symmetry information in preference to the above space-group names.
They are only intended as comments.
;

loop_
_space_group_symop_operation_xyz
'x, y, z'
'y, -x, -z'
'-y, x, -z'
'x+1/2, -y+1/2, -z+1/2'
'-x+1/2, y+1/2, -z+1/2'
'-x, -y, z'
'-y+1/2, -x+1/2, z+1/2'
'y+1/2, x+1/2, z+1/2'

loop_
_atom_site_label
_atom_site_type_symbol
_atom_site_fract_x
_atom_site_fract_y
_atom_site_fract_z
_atom_site_U_iso_or_equiv
_atom_site_adp_type
_atom_site_occupancy
_atom_site_site_symmetry_order
_atom_site_calc_flag
_atom_site_refinement_flags_posn
_atom_site_refinement_flags_adp
_atom_site_refinement_flags_occupancy
_atom_site_disorder_assembly
_atom_site_disorder_group
Ge1A Ge -0.07422(17) 0.59839(13) 0.65063(8) 0.0146(2) Uani 0.755(3) 1 d . . P A 1
Si1B Si -0.0721(15) 0.5897(12) 0.6546(8) 0.0146(2) Uani 0.245(3) 1 d . . P A 2
Ge2 Ge 0.05910(2) 0.56048(2) 0.68367(2) 0.01842(9) Uani 1 1 d . . . . .
Ge3A Ge 0.0715(10) 0.5182(11) 0.5954(7) 0.0143(3) Uani 0.190(3) 1 d . . P A 1
Si3B Si 0.0726(6) 0.5164(7) 0.5957(4) 0.0143(3) Uani 0.810(3) 1 d . . P A 2
Si4 Si -0.23181(5) 0.70396(5) 0.67507(4) 0.0223(2) Uani 1 1 d . . . . .
Si5 Si 0.18888(5) 0.50348(5) 0.50451(3) 0.01820(18) Uani 1 1 d . . . . .
N1 N -0.13935(15) 0.65801(15) 0.69194(10) 0.0186(5) Uani 1 1 d . . . . .
N2 N 0.14482(15) 0.55701(15) 0.55421(9) 0.0172(5) Uani 1 1 d . . . . .
C1 C -0.09960(18) 0.67861(19) 0.73787(11) 0.0183(6) Uani 1 1 d . . . . .
C2 C -0.1112(2) 0.6286(2) 0.77998(12) 0.0227(7) Uani 1 1 d . . . . .
C3 C -0.0712(2) 0.6499(2) 0.82354(12) 0.0315(8) Uani 1 1 d . . . . .
H3 H -0.0791 0.6177 0.8523 0.038 Uiso 1 1 calc R U . . .
C4 C -0.0201(2) 0.7169(3) 0.82573(13) 0.0382(9) Uani 1 1 d . . . . .
H4 H 0.0071 0.7300 0.8557 0.046 Uiso 1 1 calc R U . . .
C5 C -0.0086(2) 0.7647(2) 0.78456(13) 0.0315(8) Uani 1 1 d . . . . .
H5 H 0.0267 0.8105 0.7865 0.038 Uiso 1 1 calc R U . . .
C6 C -0.04757(19) 0.7473(2) 0.74026(12) 0.0230(7) Uani 1 1 d . . . . .
C7 C -0.1661(2) 0.5544(2) 0.77972(13) 0.0284(8) Uani 1 1 d . . . . .
H7 H -0.1737 0.5373 0.7446 0.034 Uiso 1 1 calc R U . . .
C8 C -0.1293(3) 0.4823(2) 0.80763(15) 0.0458(11) Uani 1 1 d . . . . .
H8A H -0.1671 0.4360 0.8064 0.069 Uiso 1 1 calc R U . . .
H8B H -0.0774 0.4669 0.7923 0.069 Uiso 1 1 calc R U . . .
H8C H -0.1199 0.4979 0.8421 0.069 Uiso 1 1 calc R U . . .
C9 C -0.2504(2) 0.5741(3) 0.80086(17) 0.0448(10) Uani 1 1 d . . . . .
H9A H -0.2844 0.5250 0.8002 0.067 Uiso 1 1 calc R U . . .
H9B H -0.2446 0.5931 0.8350 0.067 Uiso 1 1 calc R U . . .
H9C H -0.2761 0.6169 0.7809 0.067 Uiso 1 1 calc R U . . .
C10 C -0.0322(2) 0.8032(2) 0.69635(14) 0.0306(8) Uani 1 1 d . . . . .
H10 H -0.0661 0.7828 0.6682 0.037 Uiso 1 1 calc R U . . .
C11 C -0.0581(3) 0.8904(2) 0.70695(19) 0.0574(13) Uani 1 1 d . . . . .
H11A H -0.0473 0.9245 0.6779 0.086 Uiso 1 1 calc R U . . .
H11B H -0.1166 0.8917 0.7145 0.086 Uiso 1 1 calc R U . . .
H11C H -0.0273 0.9114 0.7352 0.086 Uiso 1 1 calc R U . . .
C12 C 0.0569(2) 0.8011(3) 0.67992(17) 0.0432(10) Uani 1 1 d . . . . .
H12A H 0.0730 0.7446 0.6732 0.065 Uiso 1 1 calc R U . . .
H12B H 0.0634 0.8338 0.6499 0.065 Uiso 1 1 calc R U . . .
H12C H 0.0915 0.8235 0.7061 0.065 Uiso 1 1 calc R U . . .
C13 C -0.3095(2) 0.6237(2) 0.66245(14) 0.0300(8) Uani 1 1 d . . . . .
H13A H -0.3611 0.6495 0.6530 0.045 Uiso 1 1 calc R U . . .
H13B H -0.2904 0.5886 0.6355 0.045 Uiso 1 1 calc R U . . .
H13C H -0.3177 0.5907 0.6922 0.045 Uiso 1 1 calc R U . . .
C14 C -0.2673(2) 0.7712(2) 0.72614(16) 0.0353(9) Uani 1 1 d . . . . .
H14A H -0.3190 0.7969 0.7168 0.053 Uiso 1 1 calc R U . . .
H14B H -0.2752 0.7385 0.7561 0.053 Uiso 1 1 calc R U . . .
H14C H -0.2262 0.8134 0.7324 0.053 Uiso 1 1 calc R U . . .
C15 C -0.2192(3) 0.7670(2) 0.61810(16) 0.0375(9) Uani 1 1 d . . . . .
H15A H -0.2716 0.7920 0.6094 0.056 Uiso 1 1 calc R U . . .
H15B H -0.1787 0.8098 0.6241 0.056 Uiso 1 1 calc R U . . .
H15C H -0.2007 0.7321 0.5909 0.056 Uiso 1 1 calc R U . . .
C16 C 0.17019(19) 0.64104(18) 0.56220(12) 0.0181(6) Uani 1 1 d . . . . .
C17 C 0.1247(2) 0.70462(19) 0.54020(12) 0.0226(7) Uani 1 1 d . . . . .
C18 C 0.1538(2) 0.7842(2) 0.54497(14) 0.0311(8) Uani 1 1 d . . . . .
H18 H 0.1246 0.8274 0.5297 0.037 Uiso 1 1 calc R U . . .
C19 C 0.2233(2) 0.8019(2) 0.57116(14) 0.0329(8) Uani 1 1 d . . . . .
H19 H 0.2420 0.8566 0.5737 0.039 Uiso 1 1 calc R U . . .
C20 C 0.2658(2) 0.7396(2) 0.59378(14) 0.0294(8) Uani 1 1 d . . . . .
H20 H 0.3132 0.7522 0.6125 0.035 Uiso 1 1 calc R U . . .
C21 C 0.2408(2) 0.6583(2) 0.58985(12) 0.0218(7) Uani 1 1 d . . . . .
C22 C 0.0457(2) 0.6897(2) 0.51313(12) 0.0263(7) Uani 1 1 d . . . . .
H22 H 0.0328 0.6302 0.5163 0.032 Uiso 1 1 calc R U . . .
C23 C 0.0537(2) 0.7085(3) 0.45807(14) 0.0376(9) Uani 1 1 d . . . . .
H23A H 0.0015 0.6982 0.4416 0.056 Uiso 1 1 calc R U . . .
H23B H 0.0690 0.7659 0.4537 0.056 Uiso 1 1 calc R U . . .
H23C H 0.0959 0.6736 0.4436 0.056 Uiso 1 1 calc R U . . .
C24 C -0.0250(2) 0.7366(2) 0.53567(14) 0.0374(9) Uani 1 1 d . . . . .
H24A H -0.0750 0.7251 0.5170 0.056 Uiso 1 1 calc R U . . .
H24B H -0.0324 0.7197 0.5701 0.056 Uiso 1 1 calc R U . . .
H24C H -0.0134 0.7952 0.5344 0.056 Uiso 1 1 calc R U . . .
C25 C 0.2906(2) 0.5927(2) 0.61539(13) 0.0262(7) Uani 1 1 d . . . . .
H25 H 0.2627 0.5393 0.6097 0.031 Uiso 1 1 calc R U . . .
C26 C 0.3766(2) 0.5859(3) 0.59538(14) 0.0403(10) Uani 1 1 d . . . . .
H26A H 0.4059 0.5428 0.6131 0.060 Uiso 1 1 calc R U . . .
H26B H 0.3746 0.5725 0.5601 0.060 Uiso 1 1 calc R U . . .
H26C H 0.4051 0.6379 0.5999 0.060 Uiso 1 1 calc R U . . .
C27 C 0.2940(2) 0.6074(2) 0.67121(13) 0.0315(8) Uani 1 1 d . . . . .
H27A H 0.2384 0.6118 0.6842 0.047 Uiso 1 1 calc R U . . .
H27B H 0.3220 0.5616 0.6872 0.047 Uiso 1 1 calc R U . . .
H27C H 0.3237 0.6580 0.6779 0.047 Uiso 1 1 calc R U . . .
C28 C 0.2576(2) 0.5728(2) 0.46966(13) 0.0282(7) Uani 1 1 d . . . . .
H28A H 0.2821 0.5431 0.4420 0.042 Uiso 1 1 calc R U . . .
H28B H 0.2261 0.6192 0.4570 0.042 Uiso 1 1 calc R U . . .
H28C H 0.3007 0.5928 0.4916 0.042 Uiso 1 1 calc R U . . .
C29 C 0.1081(2) 0.4655(2) 0.46231(13) 0.0309(8) Uani 1 1 d . . . . .
H29A H 0.1333 0.4358 0.4348 0.046 Uiso 1 1 calc R U . . .
H29B H 0.0716 0.4288 0.4804 0.046 Uiso 1 1 calc R U . . .
H29C H 0.0768 0.5117 0.4494 0.046 Uiso 1 1 calc R U . . .
C30 C 0.2479(2) 0.4139(2) 0.52664(13) 0.0330(8) Uani 1 1 d . . . . .
H30A H 0.2717 0.3852 0.4983 0.049 Uiso 1 1 calc R U . . .
H30B H 0.2916 0.4323 0.5487 0.049 Uiso 1 1 calc R U . . .
H30C H 0.2116 0.3768 0.5446 0.049 Uiso 1 1 calc R U . . .

loop_
_atom_site_aniso_label
_atom_site_aniso_U_11
_atom_site_aniso_U_22
_atom_site_aniso_U_33
_atom_site_aniso_U_23
_atom_site_aniso_U_13
_atom_site_aniso_U_12
Ge1A 0.0130(3) 0.0166(6) 0.0140(5) -0.0018(4) -0.0016(3) 0.0028(4)
Si1B 0.0130(3) 0.0166(6) 0.0140(5) -0.0018(4) -0.0016(3) 0.0028(4)
Ge2 0.01492(16) 0.02385(17) 0.01649(15) -0.00558(13) -0.00333(12) 0.00448(13)
Ge3A 0.0160(4) 0.0136(5) 0.0132(3) 0.0006(3) 0.0013(3) 0.0012(3)
Si3B 0.0160(4) 0.0136(5) 0.0132(3) 0.0006(3) 0.0013(3) 0.0012(3)
Si4 0.0177(4) 0.0213(4) 0.0280(5) -0.0047(4) -0.0053(4) 0.0043(3)
Si5 0.0209(4) 0.0179(4) 0.0157(4) -0.0008(3) 0.0028(3) -0.0013(3)
N1 0.0171(12) 0.0189(13) 0.0198(13) -0.0010(11) -0.0016(10) 0.0032(10)
N2 0.0200(12) 0.0164(12) 0.0152(12) -0.0008(10) 0.0027(10) -0.0025(10)
C1 0.0145(14) 0.0231(15) 0.0173(14) -0.0051(12) -0.0016(12) 0.0062(12)
C2 0.0223(16) 0.0262(17) 0.0197(16) -0.0033(13) 0.0030(13) 0.0096(14)
C3 0.0369(19) 0.040(2) 0.0176(16) -0.0048(15) 0.0009(15) 0.0124(17)
C4 0.037(2) 0.054(2) 0.0239(17) -0.0179(18) -0.0102(16) 0.0095(19)
C5 0.0224(17) 0.035(2) 0.0375(19) -0.0165(16) -0.0049(15) 0.0005(15)
C6 0.0155(15) 0.0260(16) 0.0274(17) -0.0076(13) -0.0007(13) 0.0038(12)
C7 0.0369(19) 0.0263(18) 0.0221(16) -0.0011(14) 0.0095(14) 0.0020(15)
C8 0.080(3) 0.028(2) 0.0294(19) 0.0050(17) 0.007(2) 0.011(2)
C9 0.039(2) 0.039(2) 0.057(3) -0.009(2) 0.024(2) -0.0058(18)
C10 0.0241(17) 0.0255(17) 0.042(2) 0.0009(15) 0.0010(15) -0.0025(14)
C11 0.062(3) 0.029(2) 0.082(3) 0.007(2) 0.019(3) 0.000(2)
C12 0.0284(19) 0.044(2) 0.057(3) 0.002(2) 0.008(2) -0.0083(17)
C13 0.0193(16) 0.0346(19) 0.036(2) -0.0102(15) -0.0032(14) -0.0018(14)
C14 0.0271(18) 0.035(2) 0.044(2) -0.0168(18) -0.0043(17) 0.0078(16)
C15 0.037(2) 0.033(2) 0.043(2) 0.0092(18) -0.0169(19) 0.0023(17)
C16 0.0224(15) 0.0141(13) 0.0176(15) -0.0025(12) 0.0051(13) -0.0015(11)
C17 0.0257(16) 0.0190(15) 0.0229(16) 0.0022(13) 0.0048(13) -0.0018(13)
C18 0.039(2) 0.0177(16) 0.037(2) 0.0066(15) 0.0042(16) -0.0003(15)
C19 0.042(2) 0.0194(16) 0.038(2) -0.0023(15) 0.0069(17) -0.0127(15)
C20 0.0322(19) 0.0264(18) 0.0296(19) -0.0060(15) 0.0020(16) -0.0097(14)
C21 0.0256(17) 0.0208(16) 0.0189(16) -0.0025(13) 0.0014(14) -0.0034(13)
C22 0.0250(17) 0.0233(16) 0.0307(18) 0.0074(14) -0.0003(14) 0.0017(13)
C23 0.030(2) 0.052(2) 0.0309(19) 0.0064(18) -0.0001(16) 0.0020(18)
C24 0.033(2) 0.042(2) 0.037(2) 0.0113(18) 0.0032(17) 0.0107(17)
C25 0.0281(17) 0.0260(17) 0.0245(17) -0.0052(14) -0.0066(14) -0.0013(14)
C26 0.033(2) 0.049(3) 0.038(2) -0.0041(19) -0.0033(17) 0.0075(18)
C27 0.0313(19) 0.039(2) 0.0243(18) -0.0009(15) -0.0070(15) -0.0066(16)
C28 0.0302(17) 0.0288(18) 0.0255(17) 0.0006(15) 0.0071(14) -0.0047(15)
C29 0.0257(17) 0.043(2) 0.0238(17) -0.0109(15) 0.0040(14) -0.0085(15)
C30 0.043(2) 0.0298(19) 0.0257(18) -0.0017(15) 0.0041(16) 0.0127(16)

loop_
_atom_type_symbol
_atom_type_description
_atom_type_scat_dispersion_real
_atom_type_scat_dispersion_imag
_atom_type_scat_source
C C 0.0033 0.0016 'International Tables Vol C Tables 4.2.6.8 and 6.1.1.4'
H H 0.0000 0.0000 'International Tables Vol C Tables 4.2.6.8 and 6.1.1.4'
N N 0.0061 0.0033 'International Tables Vol C Tables 4.2.6.8 and 6.1.1.4'
Si Si 0.0817 0.0704 'International Tables Vol C Tables 4.2.6.8 and 6.1.1.4'
Ge Ge 0.1547 1.8001 'International Tables Vol C Tables 4.2.6.8 and 6.1.1.4'

loop_
_geom_angle_atom_site_label_1
_geom_angle_atom_site_label_2
_geom_angle_atom_site_label_3
_geom_angle
_geom_angle_site_symmetry_1
_geom_angle_site_symmetry_3
_geom_angle_publ_flag
N1 Ge1A Ge3A 143.9(4) . 6_565 ?
N1 Ge1A Ge2 115.72(14) . . ?
Ge3A Ge1A Ge2 90.5(4) 6_565 . ?
N1 Ge1A Ge2 110.94(12) . 6_565 ?
Ge3A Ge1A Ge2 57.1(4) 6_565 6_565 ?
Ge2 Ge1A Ge2 63.99(4) . 6_565 ?
N1 Si1B Ge2 118.8(11) . . ?
N1 Si1B Si3B 143.7(13) . 6_565 ?
Ge2 Si1B Si3B 94.6(8) . 6_565 ?
N1 Si1B Ge2 117.0(10) . 6_565 ?
Ge2 Si1B Ge2 68.2(5) . 6_565 ?
Si3B Si1B Ge2 60.4(6) 6_565 6_565 ?
Ge1A Ge2 Ge3A 78.0(4) . . ?
Si1B Ge2 Si3B 79.6(6) . . ?
Si1B Ge2 Si1B 99.6(8) . 6_565 ?
Si3B Ge2 Si1B 55.2(6) . 6_565 ?
Ge1A Ge2 Ge1A 101.61(9) . 6_565 ?
Ge3A Ge2 Ge1A 54.7(4) . 6_565 ?
Si1B Ge2 Ge2 60.2(5) . 6_565 ?
Ge1A Ge2 Ge2 63.68(5) . 6_565 ?
Ge3A Ge2 Ge2 81.9(4) . 6_565 ?
Si3B Ge2 Ge2 81.7(3) . 6_565 ?
Si1B Ge2 Ge2 51.6(5) 6_565 6_565 ?
Ge1A Ge2 Ge2 52.34(6) 6_565 6_565 ?
N2 Ge3A Ge3A 138.7(7) . 6_565 ?
N2 Ge3A Ge1A 131.5(9) . 6_565 ?
Ge3A Ge3A Ge1A 79.8(7) 6_565 6_565 ?
N2 Ge3A Ge2 124.2(9) . . ?
Ge3A Ge3A Ge2 89.4(5) 6_565 . ?
Ge1A Ge3A Ge2 68.3(5) 6_565 . ?
N2 Si3B Si1B 135.4(8) . 6_565 ?
N2 Si3B Si3B 137.6(4) . 6_565 ?
Si1B Si3B Si3B 80.5(7) 6_565 6_565 ?
N2 Si3B Ge2 123.9(5) . . ?
Si1B Si3B Ge2 64.4(5) 6_565 . ?
Si3B Si3B Ge2 88.7(3) 6_565 . ?
N1 Si4 C14 109.29(15) . . ?
N1 Si4 C13 109.58(15) . . ?
C14 Si4 C13 109.95(17) . . ?
N1 Si4 C15 110.92(16) . . ?
C14 Si4 C15 108.7(2) . . ?
C13 Si4 C15 108.34(18) . . ?
N2 Si5 C29 110.21(15) . . ?
N2 Si5 C28 109.39(14) . . ?
C29 Si5 C28 108.94(17) . . ?
N2 Si5 C30 111.14(14) . . ?
C29 Si5 C30 107.74(18) . . ?
C28 Si5 C30 109.39(17) . . ?
C1 N1 Si4 120.9(2) . . ?
C1 N1 Ge1A 112.9(2) . . ?
Si4 N1 Ge1A 125.07(17) . . ?
C1 N1 Si1B 109.9(7) . . ?
Si4 N1 Si1B 128.8(7) . . ?
C16 N2 Ge3A 116.3(6) . . ?
C16 N2 Si5 117.91(19) . . ?
Ge3A N2 Si5 125.8(6) . . ?
C16 N2 Si3B 117.1(4) . . ?
Si5 N2 Si3B 125.0(4) . . ?
C6 C1 C2 120.3(3) . . ?
C6 C1 N1 119.8(3) . . ?
C2 C1 N1 119.9(3) . . ?
C3 C2 C1 118.3(3) . . ?
C3 C2 C7 119.0(3) . . ?
C1 C2 C7 122.7(3) . . ?
C4 C3 C2 121.3(3) . . ?
C4 C3 H3 119.3 . . ?
C2 C3 H3 119.3 . . ?
C5 C4 C3 120.0(3) . . ?
C5 C4 H4 120.0 . . ?
C3 C4 H4 120.0 . . ?
C4 C5 C6 121.4(3) . . ?
C4 C5 H5 119.3 . . ?
C6 C5 H5 119.3 . . ?
C5 C6 C1 118.7(3) . . ?
C5 C6 C10 118.4(3) . . ?
C1 C6 C10 122.9(3) . . ?
C2 C7 C8 112.6(3) . . ?
C2 C7 C9 111.4(3) . . ?
C8 C7 C9 109.6(3) . . ?
C2 C7 H7 107.7 . . ?
C8 C7 H7 107.7 . . ?
C9 C7 H7 107.7 . . ?
C7 C8 H8A 109.5 . . ?
C7 C8 H8B 109.5 . . ?
H8A C8 H8B 109.5 . . ?
C7 C8 H8C 109.5 . . ?
H8A C8 H8C 109.5 . . ?
H8B C8 H8C 109.5 . . ?
C7 C9 H9A 109.5 . . ?
C7 C9 H9B 109.5 . . ?
H9A C9 H9B 109.5 . . ?
C7 C9 H9C 109.5 . . ?
H9A C9 H9C 109.5 . . ?
H9B C9 H9C 109.5 . . ?
C11 C10 C6 111.9(3) . . ?
C11 C10 C12 110.1(3) . . ?
C6 C10 C12 111.9(3) . . ?
C11 C10 H10 107.6 . . ?
C6 C10 H10 107.6 . . ?
C12 C10 H10 107.6 . . ?
C10 C11 H11A 109.5 . . ?
C10 C11 H11B 109.5 . . ?
H11A C11 H11B 109.5 . . ?
C10 C11 H11C 109.5 . . ?
H11A C11 H11C 109.5 . . ?
H11B C11 H11C 109.5 . . ?
C10 C12 H12A 109.5 . . ?
C10 C12 H12B 109.5 . . ?
H12A C12 H12B 109.5 . . ?
C10 C12 H12C 109.5 . . ?
H12A C12 H12C 109.5 . . ?
H12B C12 H12C 109.5 . . ?
Si4 C13 H13A 109.5 . . ?
Si4 C13 H13B 109.5 . . ?
H13A C13 H13B 109.5 . . ?
Si4 C13 H13C 109.5 . . ?
H13A C13 H13C 109.5 . . ?
H13B C13 H13C 109.5 . . ?
Si4 C14 H14A 109.5 . . ?
Si4 C14 H14B 109.5 . . ?
H14A C14 H14B 109.5 . . ?
Si4 C14 H14C 109.5 . . ?
H14A C14 H14C 109.5 . . ?
H14B C14 H14C 109.5 . . ?
Si4 C15 H15A 109.5 . . ?
Si4 C15 H15B 109.5 . . ?
H15A C15 H15B 109.5 . . ?
Si4 C15 H15C 109.5 . . ?
H15A C15 H15C 109.5 . . ?
H15B C15 H15C 109.5 . . ?
C21 C16 C17 120.7(3) . . ?
C21 C16 N2 120.3(3) . . ?
C17 C16 N2 119.0(3) . . ?
C18 C17 C16 118.0(3) . . ?
C18 C17 C22 119.4(3) . . ?
C16 C17 C22 122.6(3) . . ?
C19 C18 C17 122.0(3) . . ?
C19 C18 H18 119.0 . . ?
C17 C18 H18 119.0 . . ?
C18 C19 C20 119.4(3) . . ?
C18 C19 H19 120.3 . . ?
C20 C19 H19 120.3 . . ?
C19 C20 C21 121.6(3) . . ?
C19 C20 H20 119.2 . . ?
C21 C20 H20 119.2 . . ?
C20 C21 C16 118.3(3) . . ?
C20 C21 C25 118.9(3) . . ?
C16 C21 C25 122.9(3) . . ?
C17 C22 C24 112.2(3) . . ?
C17 C22 C23 111.5(3) . . ?
C24 C22 C23 110.8(3) . . ?
C17 C22 H22 107.3 . . ?
C24 C22 H22 107.3 . . ?
C23 C22 H22 107.3 . . ?
C22 C23 H23A 109.5 . . ?
C22 C23 H23B 109.5 . . ?
H23A C23 H23B 109.5 . . ?
C22 C23 H23C 109.5 . . ?
H23A C23 H23C 109.5 . . ?
H23B C23 H23C 109.5 . . ?
C22 C24 H24A 109.5 . . ?
C22 C24 H24B 109.5 . . ?
H24A C24 H24B 109.5 . . ?
C22 C24 H24C 109.5 . . ?
H24A C24 H24C 109.5 . . ?
H24B C24 H24C 109.5 . . ?
C26 C25 C21 113.0(3) . . ?
C26 C25 C27 109.3(3) . . ?
C21 C25 C27 111.0(3) . . ?
C26 C25 H25 107.8 . . ?
C21 C25 H25 107.8 . . ?
C27 C25 H25 107.8 . . ?
C25 C26 H26A 109.5 . . ?
C25 C26 H26B 109.5 . . ?
H26A C26 H26B 109.5 . . ?
C25 C26 H26C 109.5 . . ?
H26A C26 H26C 109.5 . . ?
H26B C26 H26C 109.5 . . ?
C25 C27 H27A 109.5 . . ?
C25 C27 H27B 109.5 . . ?
H27A C27 H27B 109.5 . . ?
C25 C27 H27C 109.5 . . ?
H27A C27 H27C 109.5 . . ?
H27B C27 H27C 109.5 . . ?
Si5 C28 H28A 109.5 . . ?
Si5 C28 H28B 109.5 . . ?
H28A C28 H28B 109.5 . . ?
Si5 C28 H28C 109.5 . . ?
H28A C28 H28C 109.5 . . ?
H28B C28 H28C 109.5 . . ?
Si5 C29 H29A 109.5 . . ?
Si5 C29 H29B 109.5 . . ?
H29A C29 H29B 109.5 . . ?
Si5 C29 H29C 109.5 . . ?
H29A C29 H29C 109.5 . . ?
H29B C29 H29C 109.5 . . ?
Si5 C30 H30A 109.5 . . ?
Si5 C30 H30B 109.5 . . ?
H30A C30 H30B 109.5 . . ?
Si5 C30 H30C 109.5 . . ?
H30A C30 H30C 109.5 . . ?
H30B C30 H30C 109.5 . . ?

loop_
_geom_bond_atom_site_label_1
_geom_bond_atom_site_label_2
_geom_bond_distance
_geom_bond_site_symmetry_2
_geom_bond_publ_flag
Ge1A N1 1.829(4) . ?
Ge1A Ge3A 2.428(18) 6_565 ?
Ge1A Ge2 2.441(2) . ?
Ge1A Ge2 2.7641(18) 6_565 ?
Si1B N1 1.87(2) . ?
Si1B Ge2 2.34(2) . ?
Si1B Si3B 2.36(2) 6_565 ?
Si1B Ge2 2.592(19) 6_565 ?
Ge2 Ge3A 2.497(18) . ?
Ge2 Si3B 2.500(11) . ?
Ge2 Si1B 2.592(19) 6_565 ?
Ge2 Ge1A 2.7641(18) 6_565 ?
Ge2 Ge2 2.7715(7) 6_565 ?
Ge3A N2 1.759(18) . ?
Ge3A Ge3A 2.42(3) 6_565 ?
Ge3A Ge1A 2.428(18) 6_565 ?
Si3B N2 1.762(11) . ?
Si3B Si1B 2.36(2) 6_565 ?
Si3B Si3B 2.44(2) 6_565 ?
Si4 N1 1.753(3) . ?
Si4 C14 1.861(4) . ?
Si4 C13 1.862(4) . ?
Si4 C15 1.868(4) . ?
Si5 N2 1.762(3) . ?
Si5 C29 1.856(3) . ?
Si5 C28 1.857(3) . ?
Si5 C30 1.858(4) . ?
N1 C1 1.444(4) . ?
N2 C16 1.455(4) . ?
C1 C6 1.413(5) . ?
C1 C2 1.417(5) . ?
C2 C3 1.394(5) . ?
C2 C7 1.514(5) . ?
C3 C4 1.383(6) . ?
C3 H3 0.9500 . ?
C4 C5 1.375(5) . ?
C4 H4 0.9500 . ?
C5 C6 1.388(5) . ?
C5 H5 0.9500 . ?
C6 C10 1.523(5) . ?
C7 C8 1.526(5) . ?
C7 C9 1.529(5) . ?
C7 H7 1.0000 . ?
C8 H8A 0.9800 . ?
C8 H8B 0.9800 . ?
C8 H8C 0.9800 . ?
C9 H9A 0.9800 . ?
C9 H9B 0.9800 . ?
C9 H9C 0.9800 . ?
C10 C11 1.519(5) . ?
C10 C12 1.527(5) . ?
C10 H10 1.0000 . ?
C11 H11A 0.9800 . ?
C11 H11B 0.9800 . ?
C11 H11C 0.9800 . ?
C12 H12A 0.9800 . ?
C12 H12B 0.9800 . ?
C12 H12C 0.9800 . ?
C13 H13A 0.9800 . ?
C13 H13B 0.9800 . ?
C13 H13C 0.9800 . ?
C14 H14A 0.9800 . ?
C14 H14B 0.9800 . ?
C14 H14C 0.9800 . ?
C15 H15A 0.9800 . ?
C15 H15B 0.9800 . ?
C15 H15C 0.9800 . ?
C16 C21 1.407(4) . ?
C16 C17 1.413(4) . ?
C17 C18 1.394(5) . ?
C17 C22 1.508(5) . ?
C18 C19 1.374(5) . ?
C18 H18 0.9500 . ?
C19 C20 1.380(5) . ?
C19 H19 0.9500 . ?
C20 C21 1.398(5) . ?
C20 H20 0.9500 . ?
C21 C25 1.516(5) . ?
C22 C24 1.519(5) . ?
C22 C23 1.528(5) . ?
C22 H22 1.0000 . ?
C23 H23A 0.9800 . ?
C23 H23B 0.9800 . ?
C23 H23C 0.9800 . ?
C24 H24A 0.9800 . ?
C24 H24B 0.9800 . ?
C24 H24C 0.9800 . ?
C25 C26 1.515(5) . ?
C25 C27 1.532(5) . ?
C25 H25 1.0000 . ?
C26 H26A 0.9800 . ?
C26 H26B 0.9800 . ?
C26 H26C 0.9800 . ?
C27 H27A 0.9800 . ?
C27 H27B 0.9800 . ?
C27 H27C 0.9800 . ?
C28 H28A 0.9800 . ?
C28 H28B 0.9800 . ?
C28 H28C 0.9800 . ?
C29 H29A 0.9800 . ?
C29 H29B 0.9800 . ?
C29 H29C 0.9800 . ?
C30 H30A 0.9800 . ?
C30 H30B 0.9800 . ?
C30 H30C 0.9800 . ?
